data_4075453
loop_
_publ_author_name
'Benito-Garagorri, David'
'Bocoki\'c, Vladica'
'Mereiter, Kurt'
'Kirchner, Karl'

_publ_section_title
;
 A Modular Approach to Achiral and Chiral Nickel(II), Palladium(II), and
 Platinum(II) PCP Pincer Complexes Based on Diaminobenzenes
;
_journal_issue 16
_journal_name_full Organometallics
_journal_page_first 3817
_journal_paper_doi 10.1021/om060289e
_journal_volume 25
_journal_year 2006
_chemical_formula_moiety 'C30 H25 Br N2 P2 Pt, C6 H16 N, C H2 Cl2, Br'
_chemical_formula_sum 'C37 H43 Br2 Cl2 N3 P2 Pt'
_chemical_formula_weight 1017.49
_chemical_name_common '[PtBr(PCP-Ph)].[Et3NH]Br.CH2Cl2'
_chemical_name_systematic
; 
 ? 
;
_space_group_IT_number 14
_symmetry_cell_setting monoclinic
_symmetry_space_group_name_Hall '-P 2ybc'
_symmetry_space_group_name_H-M 'P 1 21/c 1'
_atom_sites_solution_hydrogens geom
_atom_sites_solution_primary direct
_atom_sites_solution_secondary difmap
_audit_creation_method SHELXL-97
_cell_angle_alpha 90.00
_cell_angle_beta 97.161(1)
_cell_angle_gamma 90.00
_cell_formula_units_Z 4
_cell_length_a 8.7928(5)
_cell_length_b 18.5713(11)
_cell_length_c 24.1001(14)
_cell_measurement_reflns_used 7526
_cell_measurement_temperature 173(2)
_cell_measurement_theta_max 29.31
_cell_measurement_theta_min 2.35
_cell_volume 3904.7(4)
_computing_cell_refinement 'Bruker SAINT'
_computing_data_collection 'Bruker SMART'
_computing_data_reduction 'Bruker SAINT, SADABS, XPREP'
_computing_molecular_graphics 'Bruker SHELXTL'
_computing_publication_material 'Bruker SHELXTL'
_computing_structure_refinement 'SHELXL-97 (Sheldrick, 1997)'
_computing_structure_solution 'SHELXS-97 (Sheldrick, 1997)'
_diffrn_ambient_temperature 173(2)
_diffrn_measured_fraction_theta_full 0.994
_diffrn_measured_fraction_theta_max 0.994
_diffrn_measurement_device_type 'CCD area detector'
_diffrn_measurement_method 'phi and omega scans'
_diffrn_radiation_monochromator graphite
_diffrn_radiation_source 'fine-focus sealed tube'
_diffrn_radiation_type MoK\a
_diffrn_radiation_wavelength 0.71073
_diffrn_reflns_av_R_equivalents 0.0413
_diffrn_reflns_av_sigmaI/netI 0.0334
_diffrn_reflns_limit_h_max 12
_diffrn_reflns_limit_h_min -12
_diffrn_reflns_limit_k_max 26
_diffrn_reflns_limit_k_min -26
_diffrn_reflns_limit_l_max 33
_diffrn_reflns_limit_l_min -33
_diffrn_reflns_number 57788
_diffrn_reflns_theta_full 30.04
_diffrn_reflns_theta_max 30.04
_diffrn_reflns_theta_min 2.19
_diffrn_standards_decay_% 0
_exptl_absorpt_coefficient_mu 5.889
_exptl_absorpt_correction_T_max 0.56
_exptl_absorpt_correction_T_min 0.42
_exptl_absorpt_correction_type multi-scan
_exptl_absorpt_process_details 'program SADABS, V2.10'
_exptl_crystal_colour yellow
_exptl_crystal_density_diffrn 1.731
_exptl_crystal_density_method 'not measured'
_exptl_crystal_description prism
_exptl_crystal_F_000 1992
_exptl_crystal_size_max 0.18
_exptl_crystal_size_mid 0.12
_exptl_crystal_size_min 0.10
_refine_diff_density_max 1.480
_refine_diff_density_min -1.597
_refine_diff_density_rms 0.114
_refine_ls_extinction_method none
_refine_ls_goodness_of_fit_ref 1.033
_refine_ls_hydrogen_treatment constr
_refine_ls_matrix_type full
_refine_ls_number_parameters 424
_refine_ls_number_reflns 11370
_refine_ls_number_restraints 121
_refine_ls_restrained_S_all 1.030
_refine_ls_R_factor_all 0.0412
_refine_ls_R_factor_gt 0.0293
_refine_ls_shift/su_max 0.001
_refine_ls_shift/su_mean 0.000
_refine_ls_structure_factor_coef Fsqd
_refine_ls_weighting_details 'calc w=1/[\s^2^(Fo^2^)+(0.0358P)^2^+2.9515P] where P=(Fo^2^+2Fc^2^)/3'
_refine_ls_weighting_scheme calc
_refine_ls_wR_factor_gt 0.0682
_refine_ls_wR_factor_ref 0.0722
_reflns_number_gt 9338
_reflns_number_total 11370
_reflns_threshold_expression >2sigma(I)
_cod_data_source_file om060289esi20060403_031419.cif
_cod_data_source_block 7a-1108
_cod_depositor_comments
;
The following automatic conversions were performed:

'_symmetry_cell_setting' value 'Monoclinic' changed to 'monoclinic'
according to /home/saulius/struct/CIF-dictionaries/cif_core.dic
dictionary named 'cif_core.dic' version 2.4.1 from 2010-06-29.

Automatic conversion script
Id: cif_fix_values 1715 2011-07-08 13:25:40Z adriana 
;
_cod_original_sg_symbol_Hall '-P 2ybc '
_cod_original_sg_symbol_H-M P2(1)/c
_cod_database_code 4075453

loop_
_symmetry_equiv_pos_as_xyz
'x, y, z'
'-x, y+1/2, -z+1/2'
'-x, -y, -z'
'x, -y-1/2, z-1/2'

loop_
_atom_site_label
_atom_site_type_symbol
_atom_site_fract_x
_atom_site_fract_y
_atom_site_fract_z
_atom_site_U_iso_or_equiv
_atom_site_adp_type
_atom_site_occupancy
_atom_site_symmetry_multiplicity
_atom_site_calc_flag
_atom_site_refinement_flags
Pt Pt 0.341161(12) 0.330644(6) 0.106353(4) 0.01899(4) Uani 1 1 d U
Br1 Br 0.21941(4) 0.340501(18) 0.006758(13) 0.02861(7) Uani 1 1 d U
P1 P 0.25505(9) 0.43521(4) 0.14047(3) 0.02117(15) Uani 1 1 d U
P2 P 0.46386(9) 0.22480(4) 0.09593(3) 0.02215(15) Uani 1 1 d U
N1 N 0.3245(3) 0.43149(14) 0.20824(10) 0.0254(5) Uani 1 1 d U
H1N H 0.3005 0.4642 0.2321 0.031 Uiso 1 1 calc R
N2 N 0.5582(3) 0.21183(14) 0.15950(11) 0.0273(5) Uani 1 1 d U
H2N H 0.6171 0.1739 0.1670 0.033 Uiso 1 1 calc R
C1 C 0.4434(3) 0.32161(15) 0.18522(12) 0.0210(5) Uani 1 1 d U
C2 C 0.4229(3) 0.37391(16) 0.22529(12) 0.0221(6) Uani 1 1 d U
C3 C 0.4977(4) 0.36854(18) 0.27991(13) 0.0277(6) Uani 1 1 d U
H3A H 0.4842 0.4045 0.3069 0.033 Uiso 1 1 calc R
C4 C 0.5918(4) 0.31001(19) 0.29380(13) 0.0318(7) Uani 1 1 d U
H4A H 0.6419 0.3059 0.3309 0.038 Uiso 1 1 calc R
C5 C 0.6152(4) 0.25724(18) 0.25520(13) 0.0291(7) Uani 1 1 d U
H5A H 0.6806 0.2175 0.2655 0.035 Uiso 1 1 calc R
C6 C 0.5406(3) 0.26374(16) 0.20079(12) 0.0223(6) Uani 1 1 d U
C7 C 0.0506(3) 0.44790(17) 0.13944(13) 0.0235(6) Uani 1 1 d U
C8 C -0.0243(4) 0.41624(18) 0.18100(15) 0.0304(7) Uani 1 1 d U
H8A H 0.0335 0.3922 0.2114 0.037 Uiso 1 1 calc R
C9 C -0.1830(4) 0.4197(2) 0.17825(17) 0.0370(8) Uani 1 1 d U
H9A H -0.2333 0.3979 0.2067 0.044 Uiso 1 1 calc R
C10 C -0.2670(4) 0.4546(2) 0.13427(16) 0.0360(8) Uani 1 1 d U
H10A H -0.3756 0.4560 0.1321 0.043 Uiso 1 1 calc R
C11 C -0.1948(4) 0.4876(2) 0.09327(16) 0.0353(7) Uani 1 1 d U
H11A H -0.2536 0.5130 0.0638 0.042 Uiso 1 1 calc R
C12 C -0.0365(4) 0.48378(18) 0.09512(14) 0.0295(7) Uani 1 1 d U
H12A H 0.0128 0.5054 0.0664 0.035 Uiso 1 1 calc R
C13 C 0.3261(3) 0.51823(17) 0.11313(13) 0.0232(6) Uani 1 1 d U
C14 C 0.3525(4) 0.52127(18) 0.05751(14) 0.0326(7) Uani 1 1 d U
H14A H 0.3280 0.4811 0.0336 0.039 Uiso 1 1 calc R
C15 C 0.4145(5) 0.58279(19) 0.03690(15) 0.0370(8) Uani 1 1 d U
H15A H 0.4308 0.5851 -0.0013 0.044 Uiso 1 1 calc R
C16 C 0.4525(4) 0.64019(19) 0.07123(16) 0.0345(7) Uani 1 1 d U
H16A H 0.4959 0.6821 0.0570 0.041 Uiso 1 1 calc R
C17 C 0.4279(5) 0.63746(19) 0.12641(16) 0.0373(8) Uani 1 1 d U
H17A H 0.4545 0.6774 0.1503 0.045 Uiso 1 1 calc R
C18 C 0.3645(4) 0.57667(18) 0.14716(15) 0.0320(7) Uani 1 1 d U
H18A H 0.3472 0.5751 0.1853 0.038 Uiso 1 1 calc R
C19 C 0.3524(4) 0.14378(18) 0.07873(14) 0.0293(6) Uani 1 1 d U
C20 C 0.1995(5) 0.1489(2) 0.05828(17) 0.0400(8) Uani 1 1 d U
H20A H 0.1534 0.1948 0.0513 0.048 Uiso 1 1 calc R
C21 C 0.1129(6) 0.0866(2) 0.0480(2) 0.0572(12) Uani 1 1 d U
H21A H 0.0073 0.0899 0.0338 0.069 Uiso 1 1 calc R
C22 C 0.1802(6) 0.0196(2) 0.0582(2) 0.0652(14) Uani 1 1 d U
H22A H 0.1202 -0.0228 0.0518 0.078 Uiso 1 1 calc R
C23 C 0.3346(6) 0.0145(2) 0.0776(2) 0.0613(13) Uani 1 1 d U
H23A H 0.3814 -0.0314 0.0836 0.074 Uiso 1 1 calc R
C24 C 0.4204(5) 0.07625(19) 0.08840(18) 0.0442(9) Uani 1 1 d U
H24A H 0.5261 0.0728 0.1024 0.053 Uiso 1 1 calc R
C25 C 0.6096(4) 0.22452(17) 0.04888(13) 0.0250(6) Uani 1 1 d U
C26 C 0.6079(4) 0.17979(18) 0.00283(15) 0.0323(7) Uani 1 1 d U
H26A H 0.5275 0.1458 -0.0054 0.039 Uiso 1 1 calc R
C27 C 0.7237(5) 0.1846(2) -0.03123(17) 0.0419(9) Uani 1 1 d U
H27A H 0.7225 0.1537 -0.0627 0.050 Uiso 1 1 calc R
C28 C 0.8401(4) 0.2339(2) -0.01966(17) 0.0415(8) Uani 1 1 d U
H28A H 0.9200 0.2364 -0.0427 0.050 Uiso 1 1 calc R
C29 C 0.8410(4) 0.2796(2) 0.02531(17) 0.0417(8) Uani 1 1 d U
H29A H 0.9207 0.3141 0.0330 0.050 Uiso 1 1 calc R
C30 C 0.7258(4) 0.2755(2) 0.05937(15) 0.0337(7) Uani 1 1 d U
H30A H 0.7260 0.3075 0.0901 0.040 Uiso 1 1 calc R
Br2 Br 0.22245(5) 0.56401(2) 0.295505(17) 0.04430(10) Uani 1 1 d .
N3 N -0.1021(4) 0.6426(2) 0.25190(15) 0.0573(10) Uani 1 1 d U
H3N H -0.0004 0.6281 0.2597 0.069 Uiso 1 1 calc R
C31 C -0.1075(10) 0.7139(4) 0.2753(3) 0.127(3) Uani 1 1 d U
H31A H -0.2152 0.7243 0.2806 0.152 Uiso 1 1 calc R
H31B H -0.0783 0.7486 0.2473 0.152 Uiso 1 1 calc R
C32 C -0.0103(5) 0.7284(2) 0.32912(19) 0.0525(11) Uani 1 1 d U
H32A H -0.0243 0.7785 0.3403 0.079 Uiso 1 1 calc R
H32B H 0.0976 0.7203 0.3246 0.079 Uiso 1 1 calc R
H32C H -0.0401 0.6960 0.3580 0.079 Uiso 1 1 calc R
C33 C -0.1377(7) 0.6392(4) 0.1892(2) 0.0813(18) Uani 1 1 d U
H33A H -0.1612 0.5887 0.1780 0.098 Uiso 1 1 calc R
H33B H -0.2303 0.6683 0.1775 0.098 Uiso 1 1 calc R
C34 C -0.0112(7) 0.6653(3) 0.1593(2) 0.0617(13) Uani 1 1 d U
H34A H -0.0418 0.6620 0.1189 0.093 Uiso 1 1 calc R
H34B H 0.0802 0.6358 0.1697 0.093 Uiso 1 1 calc R
H34C H 0.0117 0.7156 0.1696 0.093 Uiso 1 1 calc R
C35 C -0.1941(13) 0.5871(7) 0.2807(3) 0.205(6) Uani 1 1 d U
H35A H -0.1267 0.5443 0.2857 0.246 Uiso 1 1 calc R
H35B H -0.1979 0.6067 0.3187 0.246 Uiso 1 1 calc R
C36 C -0.3186(9) 0.5635(4) 0.2672(3) 0.105(3) Uani 1 1 d U
H36A H -0.3466 0.5314 0.2965 0.157 Uiso 1 1 calc R
H36B H -0.3194 0.5364 0.2322 0.157 Uiso 1 1 calc R
H36C H -0.3925 0.6031 0.2616 0.157 Uiso 1 1 calc R
C37 C 0.1507(8) 0.1016(5) -0.1327(5) 0.163(5) Uani 1 1 d U
H37A H 0.1503 0.0590 -0.1080 0.196 Uiso 1 1 calc R
H37B H 0.2088 0.0886 -0.1638 0.196 Uiso 1 1 calc R
Cl1 Cl 0.2423(3) 0.16777(14) -0.09666(10) 0.1309(9) Uani 1 1 d U
Cl2 Cl -0.04113(16) 0.12100(8) -0.16072(6) 0.0713(4) Uani 1 1 d U

loop_
_atom_site_aniso_label
_atom_site_aniso_U_11
_atom_site_aniso_U_22
_atom_site_aniso_U_33
_atom_site_aniso_U_23
_atom_site_aniso_U_13
_atom_site_aniso_U_12
Pt 0.01895(6) 0.01910(6) 0.01893(5) -0.00016(4) 0.00245(4) -0.00053(4)
Br1 0.02902(16) 0.03409(17) 0.02182(14) 0.00157(12) -0.00035(12) -0.00548(13)
P1 0.0215(4) 0.0208(4) 0.0214(4) -0.0003(3) 0.0033(3) 0.0012(3)
P2 0.0245(4) 0.0188(3) 0.0232(4) -0.0011(3) 0.0031(3) -0.0003(3)
N1 0.0308(14) 0.0237(13) 0.0213(12) -0.0035(9) 0.0016(10) 0.0050(10)
N2 0.0338(15) 0.0208(12) 0.0262(12) 0.0009(10) -0.0005(11) 0.0062(10)
C1 0.0213(14) 0.0202(13) 0.0216(12) 0.0016(10) 0.0029(10) -0.0033(10)
C2 0.0233(14) 0.0194(13) 0.0237(13) 0.0027(10) 0.0035(11) -0.0018(10)
C3 0.0330(17) 0.0273(16) 0.0228(14) -0.0018(12) 0.0028(12) -0.0033(12)
C4 0.0386(19) 0.0352(17) 0.0199(14) 0.0037(12) -0.0030(13) 0.0007(14)
C5 0.0332(17) 0.0268(15) 0.0259(15) 0.0062(12) -0.0015(12) 0.0032(13)
C6 0.0249(15) 0.0192(13) 0.0231(13) 0.0023(10) 0.0036(11) -0.0029(11)
C7 0.0215(13) 0.0238(14) 0.0256(14) -0.0036(11) 0.0045(11) 0.0010(11)
C8 0.0293(15) 0.0291(16) 0.0337(17) 0.0033(13) 0.0068(13) 0.0006(13)
C9 0.0300(17) 0.0368(19) 0.047(2) -0.0007(15) 0.0151(15) -0.0066(14)
C10 0.0213(15) 0.0384(19) 0.048(2) -0.0099(15) 0.0026(13) -0.0019(13)
C11 0.0266(16) 0.040(2) 0.0368(18) -0.0048(14) -0.0038(13) 0.0055(14)
C12 0.0269(15) 0.0326(17) 0.0283(15) -0.0005(13) 0.0006(12) 0.0023(13)
C13 0.0199(14) 0.0226(13) 0.0275(15) 0.0015(11) 0.0040(11) 0.0012(11)
C14 0.046(2) 0.0270(16) 0.0253(15) -0.0012(12) 0.0048(14) -0.0070(14)
C15 0.050(2) 0.0321(18) 0.0312(17) 0.0043(13) 0.0130(16) -0.0027(16)
C16 0.0366(19) 0.0242(15) 0.0450(19) 0.0053(14) 0.0141(16) -0.0013(14)
C17 0.045(2) 0.0272(17) 0.0413(19) -0.0099(14) 0.0133(16) -0.0070(15)
C18 0.0397(19) 0.0278(16) 0.0306(16) -0.0020(12) 0.0120(14) -0.0019(14)
C19 0.0354(17) 0.0235(13) 0.0292(16) -0.0006(12) 0.0049(13) -0.0053(12)
C20 0.0387(19) 0.0324(17) 0.047(2) 0.0001(16) -0.0035(16) -0.0083(14)
C21 0.053(3) 0.047(2) 0.066(3) -0.001(2) -0.014(2) -0.0218(18)
C22 0.084(3) 0.037(2) 0.067(3) 0.002(2) -0.021(3) -0.028(2)
C23 0.084(3) 0.0239(18) 0.070(3) 0.001(2) -0.016(3) -0.0102(19)
C24 0.053(2) 0.0228(16) 0.054(2) -0.0014(16) -0.0055(19) -0.0025(15)
C25 0.0241(14) 0.0241(15) 0.0267(14) 0.0009(11) 0.0030(11) 0.0037(11)
C26 0.0370(18) 0.0287(17) 0.0319(17) -0.0028(13) 0.0075(14) 0.0007(13)
C27 0.055(2) 0.037(2) 0.037(2) -0.0024(15) 0.0179(17) 0.0111(16)
C28 0.0374(19) 0.047(2) 0.043(2) 0.0091(16) 0.0164(16) 0.0092(16)
C29 0.0289(18) 0.049(2) 0.048(2) 0.0030(17) 0.0089(15) -0.0060(16)
C30 0.0290(17) 0.0359(18) 0.0367(18) -0.0040(14) 0.0059(13) -0.0036(14)
Br2 0.0579(3) 0.03063(18) 0.0460(2) -0.01018(16) 0.01259(18) -0.00396(17)
N3 0.043(2) 0.084(3) 0.0449(19) -0.0207(19) 0.0076(16) -0.0208(19)
C31 0.149(6) 0.117(4) 0.097(5) -0.063(4) -0.054(4) 0.094(4)
C32 0.052(3) 0.049(3) 0.057(3) -0.017(2) 0.008(2) 0.004(2)
C33 0.071(4) 0.124(5) 0.049(2) -0.028(3) 0.009(2) -0.030(4)
C34 0.074(3) 0.058(3) 0.054(3) 0.001(2) 0.008(2) -0.009(2)
C35 0.213(10) 0.342(12) 0.068(4) -0.031(6) 0.043(5) -0.216(11)
C36 0.144(6) 0.104(5) 0.073(4) -0.033(4) 0.044(4) -0.079(5)
C37 0.067(4) 0.094(6) 0.322(14) -0.082(7) 0.000(5) 0.026(4)
Cl1 0.1147(17) 0.168(2) 0.0989(15) -0.0330(14) -0.0307(12) -0.0032(14)
Cl2 0.0628(8) 0.0658(8) 0.0863(9) -0.0166(7) 0.0134(7) -0.0007(6)

loop_
_atom_type_symbol
_atom_type_description
_atom_type_scat_dispersion_real
_atom_type_scat_dispersion_imag
_atom_type_scat_source
C C 0.0033 0.0016 'International Tables Vol C Tables 4.2.6.8 and 6.1.1.4'
H H 0.0000 0.0000 'International Tables Vol C Tables 4.2.6.8 and 6.1.1.4'
N N 0.0061 0.0033 'International Tables Vol C Tables 4.2.6.8 and 6.1.1.4'
P P 0.1023 0.0942 'International Tables Vol C Tables 4.2.6.8 and 6.1.1.4'
Cl Cl 0.1484 0.1585 'International Tables Vol C Tables 4.2.6.8 and 6.1.1.4'
Br Br -0.2901 2.4595 'International Tables Vol C Tables 4.2.6.8 and 6.1.1.4'
Pt Pt -1.7033 8.3905 'International Tables Vol C Tables 4.2.6.8 and 6.1.1.4'

loop_
_geom_angle_atom_site_label_1
_geom_angle_atom_site_label_2
_geom_angle_atom_site_label_3
_geom_angle
C1 Pt P2 82.50(9)
C1 Pt P1 81.90(9)
P2 Pt P1 164.33(3)
C1 Pt Br1 178.48(9)
P2 Pt Br1 96.27(2)
P1 Pt Br1 99.31(2)
N1 P1 C7 105.07(14)
N1 P1 C13 106.78(14)
C7 P1 C13 105.68(14)
N1 P1 Pt 102.72(10)
C7 P1 Pt 118.74(10)
C13 P1 Pt 116.62(10)
N2 P2 C25 105.35(14)
N2 P2 C19 106.44(15)
C25 P2 C19 104.97(15)
N2 P2 Pt 102.26(10)
C25 P2 Pt 117.00(10)
C19 P2 Pt 119.48(12)
C2 N1 P1 117.0(2)
C2 N1 H1N 121.5
P1 N1 H1N 121.5
C6 N2 P2 117.7(2)
C6 N2 H2N 121.2
P2 N2 H2N 121.2
C6 C1 C2 118.5(3)
C6 C1 Pt 120.4(2)
C2 C1 Pt 121.0(2)
C1 C2 C3 120.9(3)
C1 C2 N1 117.1(3)
C3 C2 N1 122.0(3)
C4 C3 C2 118.7(3)
C4 C3 H3A 120.6
C2 C3 H3A 120.6
C3 C4 C5 121.9(3)
C3 C4 H4A 119.0
C5 C4 H4A 119.0
C4 C5 C6 118.6(3)
C4 C5 H5A 120.7
C6 C5 H5A 120.7
C1 C6 C5 121.3(3)
C1 C6 N2 117.1(3)
C5 C6 N2 121.6(3)
C8 C7 C12 119.0(3)
C8 C7 P1 119.5(2)
C12 C7 P1 121.3(2)
C9 C8 C7 120.5(3)
C9 C8 H8A 119.8
C7 C8 H8A 119.8
C10 C9 C8 119.8(3)
C10 C9 H9A 120.1
C8 C9 H9A 120.1
C9 C10 C11 120.6(3)
C9 C10 H10A 119.7
C11 C10 H10A 119.7
C10 C11 C12 120.1(3)
C10 C11 H11A 120.0
C12 C11 H11A 120.0
C11 C12 C7 119.9(3)
C11 C12 H12A 120.1
C7 C12 H12A 120.1
C18 C13 C14 119.0(3)
C18 C13 P1 121.5(2)
C14 C13 P1 119.4(2)
C15 C14 C13 120.0(3)
C15 C14 H14A 120.0
C13 C14 H14A 120.0
C16 C15 C14 120.3(3)
C16 C15 H15A 119.9
C14 C15 H15A 119.9
C15 C16 C17 120.1(3)
C15 C16 H16A 119.9
C17 C16 H16A 119.9
C16 C17 C18 120.0(3)
C16 C17 H17A 120.0
C18 C17 H17A 120.0
C13 C18 C17 120.6(3)
C13 C18 H18A 119.7
C17 C18 H18A 119.7
C20 C19 C24 120.1(3)
C20 C19 P2 120.0(3)
C24 C19 P2 119.9(3)
C19 C20 C21 119.6(4)
C19 C20 H20A 120.2
C21 C20 H20A 120.2
C22 C21 C20 120.2(4)
C22 C21 H21A 119.9
C20 C21 H21A 119.9
C23 C22 C21 120.1(4)
C23 C22 H22A 120.0
C21 C22 H22A 120.0
C24 C23 C22 119.8(4)
C24 C23 H23A 120.1
C22 C23 H23A 120.1
C23 C24 C19 120.1(4)
C23 C24 H24A 119.9
C19 C24 H24A 119.9
C26 C25 C30 119.2(3)
C26 C25 P2 124.4(3)
C30 C25 P2 116.4(2)
C25 C26 C27 120.0(3)
C25 C26 H26A 120.0
C27 C26 H26A 120.0
C28 C27 C26 120.3(4)
C28 C27 H27A 119.8
C26 C27 H27A 119.8
C27 C28 C29 120.1(3)
C27 C28 H28A 120.0
C29 C28 H28A 120.0
C28 C29 C30 120.0(4)
C28 C29 H29A 120.0
C30 C29 H29A 120.0
C29 C30 C25 120.4(3)
C29 C30 H30A 119.8
C25 C30 H30A 119.8
C31 N3 C33 114.7(5)
C31 N3 C35 113.3(7)
C33 N3 C35 111.8(4)
C31 N3 H3N 105.3
C33 N3 H3N 105.3
C35 N3 H3N 105.3
N3 C31 C32 117.7(5)
N3 C31 H31A 107.9
C32 C31 H31A 107.9
N3 C31 H31B 107.9
C32 C31 H31B 107.9
H31A C31 H31B 107.2
C31 C32 H32A 109.5
C31 C32 H32B 109.5
H32A C32 H32B 109.5
C31 C32 H32C 109.5
H32A C32 H32C 109.5
H32B C32 H32C 109.5
C34 C33 N3 113.6(4)
C34 C33 H33A 108.9
N3 C33 H33A 108.9
C34 C33 H33B 108.9
N3 C33 H33B 108.9
H33A C33 H33B 107.7
C33 C34 H34A 109.5
C33 C34 H34B 109.5
H34A C34 H34B 109.5
C33 C34 H34C 109.5
H34A C34 H34C 109.5
H34B C34 H34C 109.5
C36 C35 N3 130.3(10)
C36 C35 H35A 104.7
N3 C35 H35A 104.7
C36 C35 H35B 104.7
N3 C35 H35B 104.7
H35A C35 H35B 105.7
C35 C36 H36A 109.5
C35 C36 H36B 109.5
H36A C36 H36B 109.5
C35 C36 H36C 109.5
H36A C36 H36C 109.5
H36B C36 H36C 109.5
Cl1 C37 Cl2 115.2(4)
Cl1 C37 H37A 108.5
Cl2 C37 H37A 108.5
Cl1 C37 H37B 108.5
Cl2 C37 H37B 108.5
H37A C37 H37B 107.5

loop_
_geom_bond_atom_site_label_1
_geom_bond_atom_site_label_2
_geom_bond_distance
Pt C1 2.006(3)
Pt P2 2.2712(8)
Pt P1 2.2750(8)
Pt Br1 2.5100(4)
P1 N1 1.672(3)
P1 C7 1.811(3)
P1 C13 1.818(3)
P2 N2 1.666(3)
P2 C25 1.814(3)
P2 C19 1.815(3)
N1 C2 1.404(4)
N1 H1N 0.8800
N2 C6 1.408(4)
N2 H2N 0.8800
C1 C6 1.395(4)
C1 C2 1.397(4)
C2 C3 1.400(4)
C3 C4 1.381(5)
C3 H3A 0.9500
C4 C5 1.384(5)
C4 H4A 0.9500
C5 C6 1.396(4)
C5 H5A 0.9500
C7 C8 1.395(4)
C7 C12 1.402(4)
C8 C9 1.390(5)
C8 H8A 0.9500
C9 C10 1.376(5)
C9 H9A 0.9500
C10 C11 1.383(5)
C10 H10A 0.9500
C11 C12 1.389(5)
C11 H11A 0.9500
C12 H12A 0.9500
C13 C18 1.377(4)
C13 C14 1.390(4)
C14 C15 1.385(5)
C14 H14A 0.9500
C15 C16 1.365(5)
C15 H15A 0.9500
C16 C17 1.375(5)
C16 H16A 0.9500
C17 C18 1.380(5)
C17 H17A 0.9500
C18 H18A 0.9500
C19 C20 1.376(5)
C19 C24 1.397(5)
C20 C21 1.391(5)
C20 H20A 0.9500
C21 C22 1.386(7)
C21 H21A 0.9500
C22 C23 1.383(7)
C22 H22A 0.9500
C23 C24 1.380(5)
C23 H23A 0.9500
C24 H24A 0.9500
C25 C26 1.385(4)
C25 C30 1.392(5)
C26 C27 1.388(5)
C26 H26A 0.9500
C27 C28 1.376(6)
C27 H27A 0.9500
C28 C29 1.376(6)
C28 H28A 0.9500
C29 C30 1.383(5)
C29 H29A 0.9500
C30 H30A 0.9500
N3 C31 1.443(7)
N3 C33 1.505(6)
N3 C35 1.528(8)
N3 H3N 0.9300
C31 C32 1.486(7)
C31 H31A 0.9900
C31 H31B 0.9900
C32 H32A 0.9800
C32 H32B 0.9800
C32 H32C 0.9800
C33 C34 1.481(7)
C33 H33A 0.9900
C33 H33B 0.9900
C34 H34A 0.9800
C34 H34B 0.9800
C34 H34C 0.9800
C35 C36 1.187(10)
C35 H35A 0.9900
C35 H35B 0.9900
C36 H36A 0.9800
C36 H36B 0.9800
C36 H36C 0.9800
C37 Cl1 1.654(8)
C37 Cl2 1.774(8)
C37 H37A 0.9900
C37 H37B 0.9900

loop_
_geom_hbond_atom_site_label_D
_geom_hbond_atom_site_label_H
_geom_hbond_atom_site_label_A
_geom_hbond_distance_DH
_geom_hbond_distance_HA
_geom_hbond_distance_DA
_geom_hbond_angle_DHA
_geom_hbond_site_symmetry_A
N1 H1N Br2 0.88 2.55 3.429(3) 176.0 .
N2 H2N Br2 0.88 2.58 3.451(3) 171.1 2_645
N3 H3N Br2 0.93 2.36 3.260(5) 162.2 .

loop_
_geom_torsion_atom_site_label_1
_geom_torsion_atom_site_label_2
_geom_torsion_atom_site_label_3
_geom_torsion_atom_site_label_4
_geom_torsion
C1 Pt P1 N1 -3.51(13)
P2 Pt P1 N1 -8.77(16)
Br1 Pt P1 N1 177.43(10)
C1 Pt P1 C7 -118.84(14)
P2 Pt P1 C7 -124.10(15)
Br1 Pt P1 C7 62.10(12)
C1 Pt P1 C13 112.87(14)
P2 Pt P1 C13 107.61(15)
Br1 Pt P1 C13 -66.19(11)
C1 Pt P2 N2 -1.22(13)
P1 Pt P2 N2 4.04(16)
Br1 Pt P2 N2 177.88(10)
C1 Pt P2 C25 -115.72(14)
P1 Pt P2 C25 -110.46(15)
Br1 Pt P2 C25 63.38(12)
C1 Pt P2 C19 115.88(15)
P1 Pt P2 C19 121.13(15)
Br1 Pt P2 C19 -65.02(13)
C7 P1 N1 C2 130.5(2)
C13 P1 N1 C2 -117.5(2)
Pt P1 N1 C2 5.7(2)
C25 P2 N2 C6 123.4(2)
C19 P2 N2 C6 -125.5(2)
Pt P2 N2 C6 0.6(2)
P2 Pt C1 C6 2.0(2)
P1 Pt C1 C6 -176.6(2)
P2 Pt C1 C2 -180.0(2)
P1 Pt C1 C2 1.5(2)
C6 C1 C2 C3 -0.1(4)
Pt C1 C2 C3 -178.2(2)
C6 C1 C2 N1 179.9(3)
Pt C1 C2 N1 1.8(4)
P1 N1 C2 C1 -5.3(4)
P1 N1 C2 C3 174.6(2)
C1 C2 C3 C4 -0.6(5)
N1 C2 C3 C4 179.4(3)
C2 C3 C4 C5 0.8(5)
C3 C4 C5 C6 -0.2(5)
C2 C1 C6 C5 0.6(4)
Pt C1 C6 C5 178.7(2)
C2 C1 C6 N2 179.7(3)
Pt C1 C6 N2 -2.2(4)
C4 C5 C6 C1 -0.5(5)
C4 C5 C6 N2 -179.5(3)
P2 N2 C6 C1 0.8(4)
P2 N2 C6 C5 179.9(2)
N1 P1 C7 C8 -33.8(3)
C13 P1 C7 C8 -146.5(3)
Pt P1 C7 C8 80.3(3)
N1 P1 C7 C12 151.7(3)
C13 P1 C7 C12 39.0(3)
Pt P1 C7 C12 -94.2(3)
C12 C7 C8 C9 0.6(5)
P1 C7 C8 C9 -174.1(3)
C7 C8 C9 C10 -0.1(5)
C8 C9 C10 C11 -1.3(6)
C9 C10 C11 C12 2.2(6)
C10 C11 C12 C7 -1.7(5)
C8 C7 C12 C11 0.3(5)
P1 C7 C12 C11 174.9(3)
N1 P1 C13 C18 -26.1(3)
C7 P1 C13 C18 85.4(3)
Pt P1 C13 C18 -140.2(2)
N1 P1 C13 C14 149.3(3)
C7 P1 C13 C14 -99.2(3)
Pt P1 C13 C14 35.2(3)
C18 C13 C14 C15 -0.9(5)
P1 C13 C14 C15 -176.5(3)
C13 C14 C15 C16 1.1(6)
C14 C15 C16 C17 -0.6(6)
C15 C16 C17 C18 -0.1(6)
C14 C13 C18 C17 0.2(5)
P1 C13 C18 C17 175.6(3)
C16 C17 C18 C13 0.3(6)
N2 P2 C19 C20 131.5(3)
C25 P2 C19 C20 -117.2(3)
Pt P2 C19 C20 16.6(3)
N2 P2 C19 C24 -46.0(3)
C25 P2 C19 C24 65.4(3)
Pt P2 C19 C24 -160.9(3)
C24 C19 C20 C21 0.8(6)
P2 C19 C20 C21 -176.7(3)
C19 C20 C21 C22 0.0(7)
C20 C21 C22 C23 -1.3(8)
C21 C22 C23 C24 1.9(8)
C22 C23 C24 C19 -1.2(8)
C20 C19 C24 C23 -0.2(6)
P2 C19 C24 C23 177.2(4)
N2 P2 C25 C26 124.9(3)
C19 P2 C25 C26 12.7(3)
Pt P2 C25 C26 -122.4(3)
N2 P2 C25 C30 -58.1(3)
C19 P2 C25 C30 -170.3(3)
Pt P2 C25 C30 54.7(3)
C30 C25 C26 C27 1.9(5)
P2 C25 C26 C27 178.9(3)
C25 C26 C27 C28 -0.3(6)
C26 C27 C28 C29 -1.1(6)
C27 C28 C29 C30 0.9(6)
C28 C29 C30 C25 0.8(6)
C26 C25 C30 C29 -2.2(5)
P2 C25 C30 C29 -179.4(3)
C33 N3 C31 C32 -152.6(6)
C35 N3 C31 C32 77.3(9)
C31 N3 C33 C34 75.0(7)
C35 N3 C33 C34 -154.1(8)
C31 N3 C35 C36 99.6(13)
C33 N3 C35 C36 -31.9(17)
